data_2311291
loop_
_publ_author_name
'Zhou, Xin-Bo'
'Gu, Jian-Ming'
'Sun, Meng-Ying'
'Hu, Xiu-Rong'
'Wu, Su-Xiang'

_publ_section_title
;
 Crystal structures of vortioxetine and its methanol monosolvate.
;
_journal_coeditor_code HB7395
_journal_issue 'Pt 8'
_journal_name_full 'Acta crystallographica. Section E, Crystallographic communications'
_journal_page_first 883
_journal_page_last 885
_journal_paper_doi 10.1107/S2056989015012256
_journal_volume 71
_journal_year 2015
_chemical_formula_iupac 'C18 H22 N2 S, C H4 O'
_chemical_formula_moiety 'C18 H22 N2 S, C H4 O'
_chemical_formula_sum 'C19 H26 N2 O S'
_chemical_formula_weight 330.48
_chemical_name_systematic
;
1-{2-[(2,4-Dimethylphenyl)sulfanyl]phenyl}piperazine
methanol monosolvate
;
_space_group_IT_number 14
_space_group_name_Hall '-P 2ybc'
_space_group_name_H-M_alt 'P 1 21/c 1'
_symmetry_cell_setting monoclinic
_symmetry_space_group_name_Hall '-P 2ybc'
_symmetry_space_group_name_H-M 'P 1 21/c 1'
_atom_sites_solution_hydrogens geom
_atom_sites_solution_primary direct
_atom_sites_solution_secondary difmap
_audit_creation_method SHELXL-97
_cell_angle_alpha 90.00
_cell_angle_beta 104.378(2)
_cell_angle_gamma 90.00
_cell_formula_units_Z 4
_cell_length_a 13.2100(7)
_cell_length_b 18.1500(9)
_cell_length_c 8.1746(4)
_cell_measurement_reflns_used 10380
_cell_measurement_temperature 296(2)
_cell_measurement_theta_max 27.4
_cell_measurement_theta_min 3.2
_cell_volume 1898.57(17)
_computing_cell_refinement
;
PROCESS-AUTO  (Rigaku, 2007)
;
_computing_data_collection
;
PROCESS-AUTO  (Rigaku, 2007)
;
_computing_data_reduction
;
CrystalStructure (Rigaku, 2007)
;
_computing_molecular_graphics
;
ORTEP-3 for Windows (Farrugia, 2012)
;
_computing_publication_material
;
WinGX (Farrugia, 2012)
;
_computing_structure_refinement
;
SHELXL97 (Sheldrick, 2008)
;
_computing_structure_solution
;
SHELXS97 (Sheldrick, 2008)
;
_diffrn_ambient_temperature 296(2)
_diffrn_detector_area_resol_mean 10.00
_diffrn_measured_fraction_theta_full 0.996
_diffrn_measured_fraction_theta_max 0.996
_diffrn_measurement_device_type 'Rigaku R-AXIS RAPID/ZJUG'
_diffrn_measurement_method \w
_diffrn_radiation_monochromator graphite
_diffrn_radiation_source 'rotating anode'
_diffrn_radiation_type MoK\a
_diffrn_radiation_wavelength 0.71073
_diffrn_reflns_av_R_equivalents 0.0537
_diffrn_reflns_av_sigmaI/netI 0.0442
_diffrn_reflns_limit_h_max 17
_diffrn_reflns_limit_h_min -16
_diffrn_reflns_limit_k_max 23
_diffrn_reflns_limit_k_min -23
_diffrn_reflns_limit_l_max 10
_diffrn_reflns_limit_l_min -10
_diffrn_reflns_number 18365
_diffrn_reflns_theta_full 27.44
_diffrn_reflns_theta_max 27.44
_diffrn_reflns_theta_min 3.18
_exptl_absorpt_coefficient_mu 0.177
_exptl_absorpt_correction_T_max 0.9522
_exptl_absorpt_correction_T_min 0.9279
_exptl_absorpt_correction_type multi-scan
_exptl_absorpt_process_details
;
(ABSCOR: Higashi, 1995)
;
_exptl_crystal_colour colorless
_exptl_crystal_density_diffrn 1.156
_exptl_crystal_density_method 'not measured'
_exptl_crystal_description chunk
_exptl_crystal_F_000 712
_exptl_crystal_size_max 0.38
_exptl_crystal_size_mid 0.33
_exptl_crystal_size_min 0.28
_refine_diff_density_max 0.246
_refine_diff_density_min -0.247
_refine_ls_extinction_coef 0.032(3)
_refine_ls_extinction_expression Fc^*^=kFc[1+0.001xFc^2^\l^3^/sin(2\q)]^-1/4^
_refine_ls_extinction_method
;
SHELXL97 (Sheldrick, 2008)
;
_refine_ls_goodness_of_fit_ref 1.000
_refine_ls_hydrogen_treatment constr
_refine_ls_matrix_type full
_refine_ls_number_parameters 213
_refine_ls_number_reflns 4331
_refine_ls_number_restraints 0
_refine_ls_restrained_S_all 1.000
_refine_ls_R_factor_all 0.1056
_refine_ls_R_factor_gt 0.0524
_refine_ls_shift/su_max 0.001
_refine_ls_shift/su_mean 0.000
_refine_ls_structure_factor_coef Fsqd
_refine_ls_weighting_details 'calc w=1/[\s^2^(Fo^2^)+(0.0598P)^2^+0.7465P] where P=(Fo^2^+2Fc^2^)/3'
_refine_ls_weighting_scheme calc
_refine_ls_wR_factor_gt 0.1186
_refine_ls_wR_factor_ref 0.1559
_reflns_number_gt 2468
_reflns_number_total 4331
_reflns_threshold_expression >2sigma(I)
_cod_data_source_file hb7395sup1.cif
_cod_data_source_block 2
_cod_original_sg_symbol_H-M 'P 21/c'
_cod_database_code 2311291

loop_
_symmetry_equiv_pos_as_xyz
'x, y, z'
'-x, y+1/2, -z+1/2'
'-x, -y, -z'
'x, -y-1/2, z-1/2'

loop_
_atom_site_type_symbol
_atom_site_label
_atom_site_fract_x
_atom_site_fract_y
_atom_site_fract_z
_atom_site_U_iso_or_equiv
_atom_site_adp_type
_atom_site_calc_flag
_atom_site_refinement_flags
_atom_site_occupancy
_atom_site_symmetry_multiplicity
C C16 0.7959(2) 0.35981(14) 0.6308(3) 0.0631(7) Uani d . 1 1
H H16A 0.7446 0.3322 0.6726 0.076 Uiso calc R 1 1
H H16B 0.7810 0.3521 0.5097 0.076 Uiso calc R 1 1
C C15 0.78325(19) 0.44056(13) 0.6641(3) 0.0590(6) Uani d . 1 1
H H15A 0.7148 0.4573 0.6018 0.071 Uiso calc R 1 1
H H15B 0.7892 0.4484 0.7835 0.071 Uiso calc R 1 1
C C18 0.96814(19) 0.45883(14) 0.7082(3) 0.0604(6) Uani d . 1 1
H H18A 0.9744 0.4667 0.8277 0.073 Uiso calc R 1 1
H H18B 1.0219 0.4875 0.6754 0.073 Uiso calc R 1 1
C C17 0.9822(2) 0.37770(14) 0.6748(3) 0.0628(7) Uani d . 1 1
H H17A 0.9841 0.3717 0.5577 0.075 Uiso calc R 1 1
H H17B 1.0490 0.3615 0.7446 0.075 Uiso calc R 1 1
C C14 0.84554(18) 0.55978(12) 0.5953(3) 0.0500(5) Uani d . 1 1
C C13 0.89399(19) 0.61073(14) 0.7155(3) 0.0579(6) Uani d . 1 1
H H13 0.9419 0.5948 0.8126 0.069 Uiso calc R 1 1
C C12 0.8721(2) 0.68494(14) 0.6929(3) 0.0644(7) Uani d . 1 1
H H12 0.9049 0.7186 0.7747 0.077 Uiso calc R 1 1
C C11 0.8017(2) 0.70901(14) 0.5493(3) 0.0645(7) Uani d . 1 1
H H11 0.7865 0.7590 0.5348 0.077 Uiso calc R 1 1
C C10 0.7535(2) 0.65945(13) 0.4267(3) 0.0600(6) Uani d . 1 1
H H10 0.7056 0.6761 0.3302 0.072 Uiso calc R 1 1
C C9 0.77610(18) 0.58456(12) 0.4466(3) 0.0520(6) Uani d . 1 1
C C1 0.6514(2) 0.56877(13) 0.1194(3) 0.0560(6) Uani d . 1 1
C C6 0.5482(2) 0.58898(14) 0.1102(3) 0.0612(6) Uani d . 1 1
C C5 0.4947(2) 0.62711(16) -0.0328(4) 0.0738(8) Uani d . 1 1
H H5 0.4261 0.6413 -0.0401 0.089 Uiso calc R 1 1
C C4 0.5387(2) 0.64500(16) -0.1649(3) 0.0723(8) Uani d . 1 1
C C3 0.6398(2) 0.62274(17) -0.1533(3) 0.0743(8) Uani d . 1 1
H H3 0.6708 0.6328 -0.2413 0.089 Uiso calc R 1 1
C C2 0.6953(2) 0.58576(15) -0.0131(3) 0.0650(7) Uani d . 1 1
H H2 0.7638 0.5718 -0.0070 0.078 Uiso calc R 1 1
C C8 0.4960(3) 0.5711(2) 0.2494(4) 0.0946(10) Uani d . 1 1
H H8A 0.4280 0.5935 0.2252 0.142 Uiso calc R 1 1
H H8B 0.5376 0.5897 0.3546 0.142 Uiso calc R 1 1
H H8C 0.4890 0.5186 0.2571 0.142 Uiso calc R 1 1
C C7 0.4764(3) 0.6864(2) -0.3175(5) 0.1267(15) Uani d . 1 1
H H7A 0.5232 0.7121 -0.3704 0.190 Uiso calc R 1 1
H H7B 0.4311 0.7212 -0.2825 0.190 Uiso calc R 1 1
H H7C 0.4351 0.6523 -0.3962 0.190 Uiso calc R 1 1
C C19 0.8246(3) 0.1517(2) 0.6374(5) 0.1043(11) Uani d . 1 1
H H19A 0.8628 0.1474 0.7534 0.156 Uiso calc R 1 1
H H19B 0.8153 0.1036 0.5866 0.156 Uiso calc R 1 1
H H19C 0.7576 0.1734 0.6317 0.156 Uiso calc R 1 1
N N1 0.86499(14) 0.48236(10) 0.6108(2) 0.0520(5) Uani d . 1 1
N N2 0.89994(17) 0.33031(11) 0.7085(2) 0.0601(5) Uani d . 1 1
H H2A 0.9160 0.3296 0.8171 0.090 Uiso d R 1 1
O O1 0.87917(19) 0.19532(11) 0.5525(2) 0.0848(6) Uani d . 1 1
H H1 0.8925 0.2349 0.6017 0.127 Uiso calc R 1 1
S S1 0.72717(6) 0.51680(4) 0.29023(9) 0.0699(3) Uani d . 1 1

loop_
_atom_site_aniso_label
_atom_site_aniso_U_11
_atom_site_aniso_U_22
_atom_site_aniso_U_33
_atom_site_aniso_U_12
_atom_site_aniso_U_13
_atom_site_aniso_U_23
C16 0.0652(16) 0.0537(14) 0.0744(16) -0.0033(12) 0.0246(13) 0.0061(12)
C15 0.0560(15) 0.0559(15) 0.0708(15) 0.0007(11) 0.0263(12) 0.0091(12)
C18 0.0550(15) 0.0564(15) 0.0679(15) 0.0030(12) 0.0117(12) 0.0056(12)
C17 0.0605(15) 0.0587(16) 0.0700(15) 0.0089(12) 0.0179(12) 0.0051(12)
C14 0.0514(13) 0.0455(13) 0.0583(13) 0.0004(10) 0.0232(10) 0.0031(10)
C13 0.0568(15) 0.0582(15) 0.0588(14) -0.0015(12) 0.0149(11) -0.0027(11)
C12 0.0692(17) 0.0522(15) 0.0726(16) -0.0061(13) 0.0193(13) -0.0104(12)
C11 0.0738(17) 0.0441(13) 0.0795(17) 0.0015(12) 0.0265(14) -0.0004(12)
C10 0.0660(16) 0.0479(14) 0.0657(15) 0.0032(12) 0.0158(12) 0.0040(11)
C9 0.0538(14) 0.0469(13) 0.0585(13) 0.0014(11) 0.0197(11) 0.0017(10)
C1 0.0587(15) 0.0494(13) 0.0603(14) -0.0020(11) 0.0154(11) -0.0061(10)
C6 0.0576(15) 0.0588(15) 0.0684(15) -0.0071(12) 0.0183(12) -0.0078(12)
C5 0.0520(15) 0.0746(19) 0.087(2) 0.0034(13) 0.0023(14) -0.0083(15)
C4 0.076(2) 0.0682(18) 0.0647(16) -0.0061(15) 0.0024(14) 0.0004(13)
C3 0.079(2) 0.084(2) 0.0612(16) -0.0154(16) 0.0194(14) -0.0003(14)
C2 0.0552(15) 0.0723(18) 0.0686(16) -0.0039(13) 0.0173(12) -0.0070(13)
C8 0.089(2) 0.106(3) 0.102(2) -0.012(2) 0.0492(19) -0.0035(19)
C7 0.138(4) 0.125(3) 0.094(3) 0.014(3) -0.014(2) 0.026(2)
C19 0.111(3) 0.101(3) 0.113(3) -0.031(2) 0.049(2) -0.009(2)
N1 0.0503(11) 0.0459(11) 0.0609(11) 0.0022(9) 0.0158(9) 0.0081(8)
N2 0.0708(14) 0.0516(12) 0.0599(12) 0.0050(10) 0.0201(10) 0.0058(9)
O1 0.1255(18) 0.0678(13) 0.0686(12) -0.0129(12) 0.0384(12) -0.0116(9)
S1 0.0871(5) 0.0482(4) 0.0669(4) 0.0070(3) 0.0050(3) -0.0044(3)

loop_
_atom_type_symbol
_atom_type_description
_atom_type_scat_dispersion_real
_atom_type_scat_dispersion_imag
_atom_type_scat_source
C C 0.0033 0.0016 'International Tables Vol C Tables 4.2.6.8 and 6.1.1.4'
H H 0.0000 0.0000 'International Tables Vol C Tables 4.2.6.8 and 6.1.1.4'
N N 0.0061 0.0033 'International Tables Vol C Tables 4.2.6.8 and 6.1.1.4'
O O 0.0106 0.0060 'International Tables Vol C Tables 4.2.6.8 and 6.1.1.4'
S S 0.1246 0.1234 'International Tables Vol C Tables 4.2.6.8 and 6.1.1.4'

loop_
_geom_angle_atom_site_label_1
_geom_angle_atom_site_label_2
_geom_angle_atom_site_label_3
_geom_angle
N2 C16 C15 114.3(2)
N2 C16 H16A 108.7
C15 C16 H16A 108.7
N2 C16 H16B 108.7
C15 C16 H16B 108.7
H16A C16 H16B 107.6
N1 C15 C16 109.0(2)
N1 C15 H15A 109.9
C16 C15 H15A 109.9
N1 C15 H15B 109.9
C16 C15 H15B 109.9
H15A C15 H15B 108.3
N1 C18 C17 109.0(2)
N1 C18 H18A 109.9
C17 C18 H18A 109.9
N1 C18 H18B 109.9
C17 C18 H18B 109.9
H18A C18 H18B 108.3
N2 C17 C18 114.0(2)
N2 C17 H17A 108.8
C18 C17 H17A 108.8
N2 C17 H17B 108.8
C18 C17 H17B 108.8
H17A C17 H17B 107.7
C13 C14 C9 119.2(2)
C13 C14 N1 123.6(2)
C9 C14 N1 117.2(2)
C12 C13 C14 120.8(2)
C12 C13 H13 119.6
C14 C13 H13 119.6
C11 C12 C13 120.0(2)
C11 C12 H12 120.0
C13 C12 H12 120.0
C12 C11 C10 120.4(2)
C12 C11 H11 119.8
C10 C11 H11 119.8
C11 C10 C9 120.3(2)
C11 C10 H10 119.9
C9 C10 H10 119.9
C10 C9 C14 119.3(2)
C10 C9 S1 124.22(18)
C14 C9 S1 116.39(17)
C2 C1 C6 119.5(2)
C2 C1 S1 118.1(2)
C6 C1 S1 122.3(2)
C5 C6 C1 117.5(2)
C5 C6 C8 120.7(3)
C1 C6 C8 121.8(3)
C4 C5 C6 123.2(3)
C4 C5 H5 118.4
C6 C5 H5 118.4
C3 C4 C5 117.7(3)
C3 C4 C7 121.5(3)
C5 C4 C7 120.8(3)
C2 C3 C4 120.6(3)
C2 C3 H3 119.7
C4 C3 H3 119.7
C3 C2 C1 121.5(3)
C3 C2 H2 119.3
C1 C2 H2 119.3
C6 C8 H8A 109.5
C6 C8 H8B 109.5
H8A C8 H8B 109.5
C6 C8 H8C 109.5
H8A C8 H8C 109.5
H8B C8 H8C 109.5
C4 C7 H7A 109.5
C4 C7 H7B 109.5
H7A C7 H7B 109.5
C4 C7 H7C 109.5
H7A C7 H7C 109.5
H7B C7 H7C 109.5
O1 C19 H19A 109.5
O1 C19 H19B 109.5
H19A C19 H19B 109.5
O1 C19 H19C 109.5
H19A C19 H19C 109.5
H19B C19 H19C 109.5
C14 N1 C18 117.31(19)
C14 N1 C15 113.85(18)
C18 N1 C15 109.97(18)
C17 N2 C16 111.36(19)
C17 N2 H2A 101.4
C16 N2 H2A 114.7
C19 O1 H1 109.5
C1 S1 C9 103.41(11)

loop_
_geom_bond_atom_site_label_1
_geom_bond_atom_site_label_2
_geom_bond_distance
C16 N2 1.465(3)
C16 C15 1.507(4)
C16 H16A 0.9700
C16 H16B 0.9700
C15 N1 1.471(3)
C15 H15A 0.9700
C15 H15B 0.9700
C18 N1 1.461(3)
C18 C17 1.517(3)
C18 H18A 0.9700
C18 H18B 0.9700
C17 N2 1.464(3)
C17 H17A 0.9700
C17 H17B 0.9700
C14 C13 1.385(3)
C14 C9 1.403(3)
C14 N1 1.428(3)
C13 C12 1.380(3)
C13 H13 0.9300
C12 C11 1.375(4)
C12 H12 0.9300
C11 C10 1.379(3)
C11 H11 0.9300
C10 C9 1.393(3)
C10 H10 0.9300
C9 S1 1.776(2)
C1 C2 1.384(3)
C1 C6 1.395(4)
C1 S1 1.774(2)
C6 C5 1.391(4)
C6 C8 1.506(4)
C5 C4 1.386(4)
C5 H5 0.9300
C4 C3 1.376(4)
C4 C7 1.513(4)
C3 C2 1.373(4)
C3 H3 0.9300
C2 H2 0.9300
C8 H8A 0.9600
C8 H8B 0.9600
C8 H8C 0.9600
C7 H7A 0.9600
C7 H7B 0.9600
C7 H7C 0.9600
C19 O1 1.370(4)
C19 H19A 0.9600
C19 H19B 0.9600
C19 H19C 0.9600
N2 H2A 0.8598
O1 H1 0.8200

loop_
_geom_hbond_atom_site_label_D
_geom_hbond_atom_site_label_H
_geom_hbond_atom_site_label_A
_geom_hbond_site_symmetry_A
_geom_hbond_distance_DH
_geom_hbond_distance_HA
_geom_hbond_distance_DA
_geom_hbond_angle_DHA
N2 H2A O1 4_566 0.86 2.15 2.930(3) 151
O1 H1 N2 . 0.82 1.93 2.744(3) 171

loop_
_geom_torsion_atom_site_label_1
_geom_torsion_atom_site_label_2
_geom_torsion_atom_site_label_3
_geom_torsion_atom_site_label_4
_geom_torsion
_geom_torsion_publ_flag
N2 C16 C15 N1 54.9(3) ?
N1 C18 C17 N2 -55.2(3) ?
C9 C14 C13 C12 2.2(4) ?
N1 C14 C13 C12 179.8(2) ?
C14 C13 C12 C11 -0.3(4) ?
C13 C12 C11 C10 -0.6(4) ?
C12 C11 C10 C9 -0.4(4) ?
C11 C10 C9 C14 2.3(4) ?
C11 C10 C9 S1 -174.67(19) n
C13 C14 C9 C10 -3.1(3) ?
N1 C14 C9 C10 179.1(2) ?
C13 C14 C9 S1 174.04(18) n
N1 C14 C9 S1 -3.7(3) ?
C2 C1 C6 C5 -1.3(4) ?
S1 C1 C6 C5 -177.42(19) n
C2 C1 C6 C8 179.2(3) ?
S1 C1 C6 C8 3.0(4) ?
C1 C6 C5 C4 0.6(4) ?
C8 C6 C5 C4 -179.9(3) ?
C6 C5 C4 C3 0.9(4) ?
C6 C5 C4 C7 179.9(3) ?
C5 C4 C3 C2 -1.6(4) ?
C7 C4 C3 C2 179.4(3) ?
C4 C3 C2 C1 0.9(4) ?
C6 C1 C2 C3 0.6(4) ?
S1 C1 C2 C3 176.9(2) n
C13 C14 N1 C18 -28.7(3) ?
C9 C14 N1 C18 149.0(2) ?
C13 C14 N1 C15 101.7(3) ?
C9 C14 N1 C15 -80.6(3) ?
C17 C18 N1 C14 -166.5(2) ?
C17 C18 N1 C15 61.3(3) ?
C16 C15 N1 C14 164.7(2) ?
C16 C15 N1 C18 -61.3(3) ?
C18 C17 N2 C16 48.1(3) ?
C15 C16 N2 C17 -48.2(3) ?
C2 C1 S1 C9 100.2(2) ?
C6 C1 S1 C9 -83.6(2) ?
C10 C9 S1 C1 1.0(2) ?
C14 C9 S1 C1 -176.04(18) ?
